data_2242754
loop_
_publ_author_name
'Pai, Nikhila'
'Foro, Sabine'
'Gowda, B. Thimme'

_publ_section_title
;
 Crystal structure and Hirshfeld surface analysis of
 (<i>E</i>)-<i>N</i>'-[4-(piperidin-1-yl)benzylidene]arylsulfonohydrazides
;
_journal_coeditor_code TX2009
_journal_issue 12
_journal_name_full 'Acta Crystallographica Section E'
_journal_page_first 1826
_journal_page_last 1832
_journal_paper_doi 10.1107/S2056989018016237
_journal_volume 74
_journal_year 2018
_chemical_formula_moiety 'C18 H21 N3 O2 S'
_chemical_formula_sum 'C18 H21 N3 O2 S'
_chemical_formula_weight 343.44
_chemical_name_systematic
;
(<i>E</i>)-<i>N</i>'-[4-(Piperidin-1-yl)benzylidene]benzenesulfonohydrazide
;
_space_group_crystal_system monoclinic
_space_group_IT_number 14
_space_group_name_Hall '-P 2ybc'
_space_group_name_H-M_alt 'P 1 21/c 1'
_symmetry_space_group_name_Hall '-P 2ybc'
_symmetry_space_group_name_H-M 'P 1 21/c 1'
_atom_sites_solution_hydrogens mixed
_audit_creation_method SHELXL-2014/6
_cell_angle_alpha 90
_cell_angle_beta 105.45(2)
_cell_angle_gamma 90
_cell_formula_units_Z 4
_cell_length_a 19.221(2)
_cell_length_b 5.4270(7)
_cell_length_c 17.143(2)
_cell_measurement_reflns_used 2039
_cell_measurement_temperature 293(2)
_cell_measurement_theta_max 27.83
_cell_measurement_theta_min 2.80
_cell_volume 1723.6(4)
_computing_cell_refinement
;
CrysAlis RED (Oxford Diffraction, 2009)
;
_computing_data_collection
;
CrysAlis CCD (Oxford Diffraction, 2009)
;
_computing_data_reduction
;
CrysAlis RED (Oxford Diffraction, 2009)
;
_computing_molecular_graphics
;
PLATON (Spek, 2003)
;
_computing_publication_material
;
<i>SHELXL2014/6</i> (Sheldrick, 2015)
;
_computing_structure_refinement
;
<i>SHELXL2014/6</i> (Sheldrick, 2015)
;
_computing_structure_solution
;
<i>SHELXS2013/1</i> (Sheldrick, 2008)
;
_diffrn_ambient_temperature 293(2)
_diffrn_measured_fraction_theta_full 0.998
_diffrn_measured_fraction_theta_max 0.998
_diffrn_measurement_device_type
;
Oxford Diffraction Xcalibur diffractometer with Sapphire CCD
;
_diffrn_measurement_method
;
Rotation method data acquisition using omega scans.
;
_diffrn_radiation_type MoK\a
_diffrn_radiation_wavelength 0.71073
_diffrn_reflns_av_R_equivalents 0.0194
_diffrn_reflns_av_unetI/netI 0.0243
_diffrn_reflns_limit_h_max 20
_diffrn_reflns_limit_h_min -23
_diffrn_reflns_limit_k_max 6
_diffrn_reflns_limit_k_min -4
_diffrn_reflns_limit_l_max 20
_diffrn_reflns_limit_l_min -19
_diffrn_reflns_number 6052
_diffrn_reflns_theta_full 25.242
_diffrn_reflns_theta_max 25.348
_diffrn_reflns_theta_min 2.833
_diffrn_source 'Enhance (Mo) X-ray Source'
_exptl_absorpt_coefficient_mu 0.203
_exptl_absorpt_correction_T_max 0.945
_exptl_absorpt_correction_T_min 0.916
_exptl_absorpt_correction_type multi-scan
_exptl_absorpt_process_details
;
(CrysAlis RED; Oxford Diffraction, 2009)
;
_exptl_crystal_colour colourless
_exptl_crystal_density_diffrn 1.323
_exptl_crystal_description prism
_exptl_crystal_F_000 728
_exptl_crystal_size_max 0.440
_exptl_crystal_size_mid 0.320
_exptl_crystal_size_min 0.280
_refine_diff_density_max 0.243
_refine_diff_density_min -0.307
_refine_ls_extinction_method none
_refine_ls_goodness_of_fit_ref 1.057
_refine_ls_hydrogen_treatment mixed
_refine_ls_matrix_type full
_refine_ls_number_parameters 220
_refine_ls_number_reflns 3164
_refine_ls_number_restraints 0
_refine_ls_restrained_S_all 1.057
_refine_ls_R_factor_all 0.0610
_refine_ls_R_factor_gt 0.0429
_refine_ls_shift/su_max 0.001
_refine_ls_shift/su_mean 0.000
_refine_ls_structure_factor_coef Fsqd
_refine_ls_weighting_details 'w=1/[\s^2^(Fo^2^)+(0.0438P)^2^+0.7956P] where P=(Fo^2^+2Fc^2^)/3'
_refine_ls_weighting_scheme calc
_refine_ls_wR_factor_gt 0.0977
_refine_ls_wR_factor_ref 0.1080
_reflns_number_gt 2475
_reflns_number_total 3164
_reflns_threshold_expression 'I > 2\s(I)'
_cod_data_source_file tx2009sup1.cif
_cod_data_source_block I
_cod_database_code 2242754
_shelx_space_group_comment
;
The symmetry employed for this shelxl refinement is uniquely defined
by the following loop, which should always be used as a source of
symmetry information in preference to the above space-group names.
They are only intended as comments.
;
_shelx_estimated_absorpt_t_min 0.916
_shelx_estimated_absorpt_t_max 0.945
_shelxl_version_number 2014/6

loop_
_space_group_symop_operation_xyz
'x, y, z'
'-x, y+1/2, -z+1/2'
'-x, -y, -z'
'x, -y-1/2, z-1/2'

loop_
_atom_site_type_symbol
_atom_site_label
_atom_site_fract_x
_atom_site_fract_y
_atom_site_fract_z
_atom_site_U_iso_or_equiv
_atom_site_adp_type
_atom_site_calc_flag
_atom_site_occupancy
C C1 0.60577(10) 0.1520(4) 0.46537(12) 0.0384(5) Uani d 1
C C2 0.63592(13) -0.0066(5) 0.42141(15) 0.0553(6) Uani d 1
H H2 0.6625 -0.1422 0.4460 0.066 Uiso calc 1
C C3 0.62614(16) 0.0387(6) 0.33995(17) 0.0720(8) Uani d 1
H H3 0.6459 -0.0684 0.3093 0.086 Uiso calc 1
C C4 0.58782(15) 0.2386(6) 0.30389(15) 0.0699(8) Uani d 1
H H4 0.5821 0.2681 0.2491 0.084 Uiso calc 1
C C5 0.55771(13) 0.3960(6) 0.34822(16) 0.0692(8) Uani d 1
H H5 0.5311 0.5309 0.3232 0.083 Uiso calc 1
C C6 0.56663(12) 0.3554(5) 0.42987(14) 0.0551(6) Uani d 1
H H6 0.5467 0.4627 0.4603 0.066 Uiso calc 1
C C7 0.79265(11) 0.4355(4) 0.63390(11) 0.0403(5) Uani d 1
H H7 0.7761 0.5782 0.6531 0.048 Uiso calc 1
C C8 0.86830(11) 0.4209(4) 0.63351(11) 0.0378(5) Uani d 1
C C9 0.89690(11) 0.2255(4) 0.59921(12) 0.0434(5) Uani d 1
H H9 0.8667 0.0973 0.5749 0.052 Uiso calc 1
C C10 0.96855(11) 0.2183(4) 0.60049(12) 0.0431(5) Uani d 1
H H10 0.9857 0.0851 0.5770 0.052 Uiso calc 1
C C11 1.01676(10) 0.4064(4) 0.63636(11) 0.0353(4) Uani d 1
C C12 0.98802(11) 0.5993(4) 0.67192(12) 0.0428(5) Uani d 1
H H12 1.0181 0.7265 0.6972 0.051 Uiso calc 1
C C13 0.91592(12) 0.6049(4) 0.67031(12) 0.0435(5) Uani d 1
H H13 0.8987 0.7361 0.6947 0.052 Uiso calc 1
C C14 1.10674(12) 0.2969(5) 0.56571(14) 0.0529(6) Uani d 1
H H14A 1.0889 0.4113 0.5214 0.063 Uiso calc 1
H H14B 1.0816 0.1418 0.5511 0.063 Uiso calc 1
C C15 1.18625(13) 0.2563(5) 0.57619(18) 0.0657(7) Uani d 1
H H15A 1.2026 0.1212 0.6137 0.079 Uiso calc 1
H H15B 1.1941 0.2101 0.5245 0.079 Uiso calc 1
C C16 1.22997(12) 0.4823(5) 0.60752(15) 0.0558(6) Uani d 1
H H16A 1.2810 0.4462 0.6174 0.067 Uiso calc 1
H H16B 1.2178 0.6135 0.5678 0.067 Uiso calc 1
C C17 1.21388(12) 0.5618(5) 0.68471(14) 0.0595(7) Uani d 1
H H17A 1.2402 0.7120 0.7040 0.071 Uiso calc 1
H H17B 1.2302 0.4356 0.7256 0.071 Uiso calc 1
C C18 1.13426(12) 0.6062(5) 0.67295(15) 0.0573(6) Uani d 1
H H18A 1.1257 0.6457 0.7248 0.069 Uiso calc 1
H H18B 1.1195 0.7471 0.6376 0.069 Uiso calc 1
N N1 0.67909(9) 0.2983(4) 0.61782(11) 0.0422(4) Uani d 1
H H1N 0.6650(12) 0.444(4) 0.6160(14) 0.051 Uiso d 1
N N2 0.74846(9) 0.2602(3) 0.60892(10) 0.0412(4) Uani d 1
N N3 1.09002(9) 0.3935(3) 0.63815(9) 0.0387(4) Uani d 1
O O1 0.64512(9) -0.1391(3) 0.58934(10) 0.0571(4) Uani d 1
O O2 0.55362(8) 0.1803(3) 0.59001(9) 0.0547(4) Uani d 1
S S1 0.61709(3) 0.10285(10) 0.56935(3) 0.04091(17) Uani d 1

loop_
_atom_site_aniso_label
_atom_site_aniso_U_11
_atom_site_aniso_U_22
_atom_site_aniso_U_33
_atom_site_aniso_U_12
_atom_site_aniso_U_13
_atom_site_aniso_U_23
C1 0.0281(10) 0.0418(12) 0.0442(11) -0.0031(9) 0.0075(8) -0.0030(9)
C2 0.0554(14) 0.0543(14) 0.0594(15) 0.0026(12) 0.0210(11) -0.0046(12)
C3 0.0813(19) 0.083(2) 0.0578(16) -0.0118(17) 0.0297(14) -0.0194(16)
C4 0.0640(16) 0.102(2) 0.0386(13) -0.0277(17) 0.0046(12) -0.0034(15)
C5 0.0536(15) 0.089(2) 0.0564(16) 0.0059(15) -0.0001(12) 0.0206(15)
C6 0.0480(13) 0.0631(16) 0.0524(14) 0.0131(12) 0.0103(10) 0.0074(12)
C7 0.0473(12) 0.0377(12) 0.0347(11) 0.0034(10) 0.0089(9) 0.0014(9)
C8 0.0426(11) 0.0356(11) 0.0324(10) -0.0006(9) 0.0050(8) 0.0045(9)
C9 0.0443(12) 0.0349(11) 0.0459(12) -0.0086(10) 0.0033(9) -0.0063(10)
C10 0.0465(12) 0.0318(11) 0.0483(12) -0.0028(10) 0.0079(10) -0.0092(10)
C11 0.0432(11) 0.0312(10) 0.0278(9) -0.0037(9) 0.0027(8) 0.0018(8)
C12 0.0503(12) 0.0339(11) 0.0415(11) -0.0107(10) 0.0073(9) -0.0086(9)
C13 0.0523(12) 0.0352(11) 0.0430(11) -0.0014(10) 0.0126(9) -0.0063(10)
C14 0.0505(13) 0.0579(15) 0.0492(13) -0.0097(11) 0.0116(10) -0.0172(12)
C15 0.0519(14) 0.0626(17) 0.0857(19) -0.0081(13) 0.0235(13) -0.0283(15)
C16 0.0453(13) 0.0577(15) 0.0657(15) -0.0070(12) 0.0171(11) -0.0130(12)
C17 0.0481(13) 0.0739(18) 0.0535(14) -0.0195(13) 0.0082(11) -0.0148(13)
C18 0.0536(14) 0.0606(16) 0.0598(15) -0.0205(12) 0.0191(11) -0.0261(12)
N1 0.0397(10) 0.0413(10) 0.0444(10) 0.0028(8) 0.0089(8) -0.0016(9)
N2 0.0382(9) 0.0433(10) 0.0393(9) 0.0021(8) 0.0055(7) 0.0022(8)
N3 0.0422(9) 0.0387(10) 0.0330(9) -0.0091(8) 0.0062(7) -0.0053(7)
O1 0.0619(10) 0.0391(9) 0.0689(11) 0.0043(8) 0.0147(8) 0.0115(8)
O2 0.0444(9) 0.0671(11) 0.0572(9) 0.0011(8) 0.0216(7) 0.0009(8)
S1 0.0378(3) 0.0397(3) 0.0456(3) 0.0016(2) 0.0118(2) 0.0042(2)

loop_
_atom_type_symbol
_atom_type_description
_atom_type_scat_dispersion_real
_atom_type_scat_dispersion_imag
_atom_type_scat_source
C C 0.0033 0.0016 'International Tables Vol C Tables 4.2.6.8 and 6.1.1.4'
H H 0.0000 0.0000 'International Tables Vol C Tables 4.2.6.8 and 6.1.1.4'
N N 0.0061 0.0033 'International Tables Vol C Tables 4.2.6.8 and 6.1.1.4'
O O 0.0106 0.0060 'International Tables Vol C Tables 4.2.6.8 and 6.1.1.4'
S S 0.1246 0.1234 'International Tables Vol C Tables 4.2.6.8 and 6.1.1.4'

loop_
_geom_angle_atom_site_label_1
_geom_angle_atom_site_label_2
_geom_angle_atom_site_label_3
_geom_angle
C2 C1 C6 121.3(2)
C2 C1 S1 120.43(17)
C6 C1 S1 118.24(17)
C1 C2 C3 118.8(2)
C1 C2 H2 120.6
C3 C2 H2 120.6
C4 C3 C2 120.8(3)
C4 C3 H3 119.6
C2 C3 H3 119.6
C3 C4 C5 120.1(2)
C3 C4 H4 119.9
C5 C4 H4 119.9
C4 C5 C6 120.4(3)
C4 C5 H5 119.8
C6 C5 H5 119.8
C5 C6 C1 118.6(2)
C5 C6 H6 120.7
C1 C6 H6 120.7
N2 C7 C8 122.39(19)
N2 C7 H7 118.8
C8 C7 H7 118.8
C13 C8 C9 116.90(19)
C13 C8 C7 119.79(19)
C9 C8 C7 123.29(19)
C10 C9 C8 121.45(19)
C10 C9 H9 119.3
C8 C9 H9 119.3
C9 C10 C11 121.9(2)
C9 C10 H10 119.1
C11 C10 H10 119.1
C12 C11 N3 122.65(18)
C12 C11 C10 116.36(19)
N3 C11 C10 120.96(18)
C13 C12 C11 121.31(19)
C13 C12 H12 119.3
C11 C12 H12 119.3
C12 C13 C8 122.1(2)
C12 C13 H13 119.0
C8 C13 H13 119.0
N3 C14 C15 113.40(18)
N3 C14 H14A 108.9
C15 C14 H14A 108.9
N3 C14 H14B 108.9
C15 C14 H14B 108.9
H14A C14 H14B 107.7
C16 C15 C14 112.1(2)
C16 C15 H15A 109.2
C14 C15 H15A 109.2
C16 C15 H15B 109.2
C14 C15 H15B 109.2
H15A C15 H15B 107.9
C17 C16 C15 108.8(2)
C17 C16 H16A 109.9
C15 C16 H16A 109.9
C17 C16 H16B 109.9
C15 C16 H16B 109.9
H16A C16 H16B 108.3
C16 C17 C18 111.60(19)
C16 C17 H17A 109.3
C18 C17 H17A 109.3
C16 C17 H17B 109.3
C18 C17 H17B 109.3
H17A C17 H17B 108.0
N3 C18 C17 112.8(2)
N3 C18 H18A 109.0
C17 C18 H18A 109.0
N3 C18 H18B 109.0
C17 C18 H18B 109.0
H18A C18 H18B 107.8
N2 N1 S1 115.68(14)
N2 N1 H1N 116.4(17)
S1 N1 H1N 114.2(16)
C7 N2 N1 115.09(18)
C11 N3 C14 116.53(15)
C11 N3 C18 116.14(17)
C14 N3 C18 113.21(17)
O2 S1 O1 120.46(10)
O2 S1 N1 103.75(10)
O1 S1 N1 107.20(10)
O2 S1 C1 108.99(9)
O1 S1 C1 108.67(10)
N1 S1 C1 106.95(9)

loop_
_geom_bond_atom_site_label_1
_geom_bond_atom_site_label_2
_geom_bond_distance
C1 C2 1.370(3)
C1 C6 1.383(3)
C1 S1 1.758(2)
C2 C3 1.381(4)
C2 H2 0.9300
C3 C4 1.363(4)
C3 H3 0.9300
C4 C5 1.370(4)
C4 H4 0.9300
C5 C6 1.382(3)
C5 H5 0.9300
C6 H6 0.9300
C7 N2 1.271(3)
C7 C8 1.458(3)
C7 H7 0.9300
C8 C13 1.387(3)
C8 C9 1.395(3)
C9 C10 1.372(3)
C9 H9 0.9300
C10 C11 1.406(3)
C10 H10 0.9300
C11 C12 1.397(3)
C11 N3 1.402(2)
C12 C13 1.379(3)
C12 H12 0.9300
C13 H13 0.9300
C14 N3 1.460(3)
C14 C15 1.507(3)
C14 H14A 0.9700
C14 H14B 0.9700
C15 C16 1.503(3)
C15 H15A 0.9700
C15 H15B 0.9700
C16 C17 1.500(3)
C16 H16A 0.9700
C16 H16B 0.9700
C17 C18 1.509(3)
C17 H17A 0.9700
C17 H17B 0.9700
C18 N3 1.463(3)
C18 H18A 0.9700
C18 H18B 0.9700
N1 N2 1.397(2)
N1 S1 1.6458(19)
N1 H1N 0.84(2)
O1 S1 1.4258(16)
O2 S1 1.4216(15)

loop_
_geom_hbond_atom_site_label_D
_geom_hbond_atom_site_label_H
_geom_hbond_atom_site_label_A
_geom_hbond_site_symmetry_A
_geom_hbond_distance_DH
_geom_hbond_distance_HA
_geom_hbond_distance_DA
_geom_hbond_angle_DHA
N1 H1N O1 1_565 0.84(2) 2.32(2) 3.133(3) 165(2)

loop_
_geom_torsion_atom_site_label_1
_geom_torsion_atom_site_label_2
_geom_torsion_atom_site_label_3
_geom_torsion_atom_site_label_4
_geom_torsion
C6 C1 C2 C3 -0.5(3)
S1 C1 C2 C3 -179.69(19)
C1 C2 C3 C4 0.6(4)
C2 C3 C4 C5 -0.8(4)
C3 C4 C5 C6 0.8(4)
C4 C5 C6 C1 -0.7(4)
C2 C1 C6 C5 0.5(3)
S1 C1 C6 C5 179.75(18)
N2 C7 C8 C13 -172.29(19)
N2 C7 C8 C9 6.1(3)
C13 C8 C9 C10 -1.2(3)
C7 C8 C9 C10 -179.67(19)
C8 C9 C10 C11 0.1(3)
C9 C10 C11 C12 1.1(3)
C9 C10 C11 N3 178.96(18)
N3 C11 C12 C13 -178.92(18)
C10 C11 C12 C13 -1.1(3)
C11 C12 C13 C8 -0.1(3)
C9 C8 C13 C12 1.2(3)
C7 C8 C13 C12 179.73(19)
N3 C14 C15 C16 -52.5(3)
C14 C15 C16 C17 55.3(3)
C15 C16 C17 C18 -56.4(3)
C16 C17 C18 N3 54.7(3)
C8 C7 N2 N1 176.43(17)
S1 N1 N2 C7 167.78(14)
C12 C11 N3 C14 -142.9(2)
C10 C11 N3 C14 39.3(3)
C12 C11 N3 C18 -5.6(3)
C10 C11 N3 C18 176.68(19)
C15 C14 N3 C11 -172.2(2)
C15 C14 N3 C18 49.3(3)
C17 C18 N3 C11 170.97(18)
C17 C18 N3 C14 -50.3(3)
N2 N1 S1 O2 178.88(14)
N2 N1 S1 O1 50.42(17)
N2 N1 S1 C1 -65.99(16)
C2 C1 S1 O2 -145.87(18)
C6 C1 S1 O2 34.91(19)
C2 C1 S1 O1 -12.9(2)
C6 C1 S1 O1 167.93(16)
C2 C1 S1 N1 102.56(19)
C6 C1 S1 N1 -76.65(18)

_cod_database_fobs_code 2242754
